data_1503259
loop_
_publ_author_name
'Hopkinson, Matthew N.'
'Ross, Jonathan E.'
'Giuffredi, Guy T.'
'Gee, Antony D.'
'Gouverneur, V\'eronique'

_publ_section_title
;
 Gold-catalyzed cascade cyclization-oxidative alkynylation of allenoates.
;
_journal_issue 21
_journal_name_full 'Organic letters'
_journal_page_first 4904
_journal_page_last 4907
_journal_paper_doi 10.1021/ol102061k
_journal_volume 12
_journal_year 2010
_chemical_absolute_configuration unk
_chemical_formula_moiety 'C20 H16 O2'
_chemical_formula_sum 'C20 H16 O2'
_chemical_formula_weight 288.35
_chemical_melting_point ?
_space_group_IT_number 33
_symmetry_cell_setting orthorhombic
_symmetry_space_group_name_Hall 'P -2n 2a'
_symmetry_space_group_name_H-M 'P 21 c n'
_atom_sites_solution_hydrogens geom
_atom_sites_solution_primary direct
_audit_creation_date 10-03-19
_audit_creation_method CRYSTALS_ver_14.06
_cell_angle_alpha 90
_cell_angle_beta 90
_cell_angle_gamma 90
_cell_formula_units_Z 4
_cell_length_a 6.3338(2)
_cell_length_b 12.6452(5)
_cell_length_c 19.4647(9)
_cell_measurement_reflns_used 1598
_cell_measurement_temperature 150
_cell_measurement_theta_max 25
_cell_measurement_theta_min 5
_cell_volume 1558.97(11)
_computing_cell_refinement 'DENZO/SCALEPACK (Otwinowski & Minor, 1997)'
_computing_data_collection 'COLLECT (Nonius, 2001).'
_computing_data_reduction 'DENZO/SCALEPACK (Otwinowski & Minor, 1997)'
_computing_molecular_graphics 'CAMERON (Watkin et al., 1996)'
_computing_publication_material 'CRYSTALS (Betteridge et al., 2003)'
_computing_structure_refinement 'CRYSTALS (Betteridge et al., 2003)'
_computing_structure_solution 'SIR92 (Altomare et al., 1994)'
_diffrn_ambient_temperature 150
_diffrn_measured_fraction_theta_full 0.988
_diffrn_measured_fraction_theta_max 0.988
_diffrn_measurement_device Area
_diffrn_measurement_device_type 'Nonius KappaCCD'
_diffrn_measurement_method \w
_diffrn_radiation_monochromator graphite
_diffrn_radiation_type 'Mo K\a'
_diffrn_radiation_wavelength 0.71073
_diffrn_reflns_av_R_equivalents 0.023
_diffrn_reflns_limit_h_max 7
_diffrn_reflns_limit_h_min -7
_diffrn_reflns_limit_k_max 15
_diffrn_reflns_limit_k_min -15
_diffrn_reflns_limit_l_max 23
_diffrn_reflns_limit_l_min -23
_diffrn_reflns_number 6847
_diffrn_reflns_theta_full 25.343
_diffrn_reflns_theta_max 25.343
_diffrn_reflns_theta_min 5.272
_diffrn_standards_number 0
_exptl_absorpt_coefficient_mu 0.078
_exptl_absorpt_correction_T_max 1.00
_exptl_absorpt_correction_T_min 0.98
_exptl_absorpt_correction_type multi-scan
_exptl_absorpt_process_details 'DENZO/SCALEPACK (Otwinowski & Minor, 1997)'
_exptl_crystal_colour colourless
_exptl_crystal_density_diffrn 1.228
_exptl_crystal_density_method 'not measured'
_exptl_crystal_description lath
_exptl_crystal_F_000 608
_exptl_crystal_size_max 0.400
_exptl_crystal_size_mid 0.060
_exptl_crystal_size_min 0.010
_refine_diff_density_max 0.16
_refine_diff_density_min -0.15
_refine_ls_extinction_coef 420(90)
_refine_ls_extinction_method 'Larson (1970), Equation 22'
_refine_ls_goodness_of_fit_ref 0.9601
_refine_ls_hydrogen_treatment none
_refine_ls_matrix_type full
_refine_ls_number_parameters 200
_refine_ls_number_reflns 1549
_refine_ls_number_restraints 1
_refine_ls_R_factor_all 0.0383
_refine_ls_R_factor_gt 0.0318
_refine_ls_shift/su_max 0.0002851
_refine_ls_shift/su_mean 0.0000331
_refine_ls_structure_factor_coef Fsqd
_refine_ls_weighting_details
;
 Method= Modified Sheldrick 
 w=1/[\s^2^(F^2^) + ( 0.05P)^2^ + 0.19P] 
 ,where P=(max(Fo^2^,0) + 2Fc^2^)/3 
;
_refine_ls_weighting_scheme calc
_refine_ls_wR_factor_all 0.0801
_refine_ls_wR_factor_gt 0.0767
_refine_ls_wR_factor_ref 0.0801
_reflns_limit_h_max 7
_reflns_limit_h_min 0
_reflns_limit_k_max 15
_reflns_limit_k_min 0
_reflns_limit_l_max 23
_reflns_limit_l_min 0
_reflns_number_gt 1371
_reflns_number_total 1549
_reflns_threshold_expression I>2.0\s(I)
_oxford_diffrn_Wilson_B_factor 2.89
_oxford_diffrn_Wilson_scale 1.35
_oxford_refine_ls_r_factor_ref 0.0383
_oxford_refine_ls_scale 0.875(4)
_oxford_reflns_number_all 1549
_oxford_reflns_threshold_expression_ref I>-3.0\s(I)
_oxford_structure_analysis_title 009GG052JR03
_cod_data_source_file ol102061k_si_002.cif
_cod_data_source_block 3fa
_cod_depositor_comments
;
The following automatic conversions were performed:

'_chemical_melting_point' value 'not measured' was changed to '?' -
the value is undefined or not given.

'_symmetry_cell_setting' value
'Orthorhombic' changed to 'orthorhombic' according to
/home/saulius/struct/CIF-dictionaries/cif_core.dic dictionary named
'cif_core.dic' version 2.4.2 from 2011-04-26.

Automatic conversion script
Id: cif_fix_values 1715 2011-07-08 13:25:40Z adriana 
;
_cod_original_sg_symbol_H-M 'P 21 c n '
_cod_database_code 1503259

loop_
_symmetry_equiv_pos_as_xyz
x,y,z
x+1/2,-y,-z
x,-y+1/2,z+1/2
x+1/2,y+1/2,-z+1/2

loop_
_atom_site_label
_atom_site_type_symbol
_atom_site_fract_x
_atom_site_fract_y
_atom_site_fract_z
_atom_site_U_iso_or_equiv
_atom_site_occupancy
_atom_site_adp_type
_atom_site_refinement_flags_posn
O1 O 0.6547(3) 0.12219(11) 0.55289(7) 0.0370 1.0000 Uani .
C2 C 0.8379(3) 0.16824(17) 0.58528(10) 0.0333 1.0000 Uani .
C3 C 0.7885(3) 0.16211(15) 0.66095(10) 0.0300 1.0000 Uani .
C4 C 0.6045(3) 0.11139(16) 0.67021(10) 0.0306 1.0000 Uani .
C5 C 0.5152(4) 0.08959(16) 0.60210(12) 0.0357 1.0000 Uani .
O6 O 0.3471(3) 0.05132(13) 0.58709(9) 0.0498 1.0000 Uani .
C7 C 0.4982(4) 0.07876(18) 0.73487(11) 0.0405 1.0000 Uani .
C8 C 0.9239(3) 0.20636(16) 0.71114(11) 0.0331 1.0000 Uani .
C9 C 1.0381(4) 0.24984(17) 0.75191(10) 0.0328 1.0000 Uani .
C10 C 1.1779(4) 0.29844(15) 0.80027(10) 0.0322 1.0000 Uani .
C11 C 1.1202(4) 0.30837(17) 0.86933(11) 0.0379 1.0000 Uani .
C12 C 1.2589(4) 0.35410(18) 0.91576(11) 0.0414 1.0000 Uani .
C13 C 1.4537(4) 0.39016(17) 0.89445(12) 0.0409 1.0000 Uani .
C14 C 1.5100(4) 0.38208(18) 0.82561(12) 0.0441 1.0000 Uani .
C15 C 1.3730(4) 0.33664(17) 0.77872(11) 0.0383 1.0000 Uani .
C16 C 0.8772(4) 0.27915(18) 0.55752(11) 0.0377 1.0000 Uani .
C17 C 0.7014(4) 0.35691(16) 0.57032(10) 0.0331 1.0000 Uani .
C18 C 0.5235(4) 0.35947(17) 0.52856(11) 0.0379 1.0000 Uani .
C19 C 0.3641(4) 0.43297(18) 0.53942(12) 0.0431 1.0000 Uani .
C20 C 0.3805(5) 0.5047(2) 0.59329(12) 0.0499 1.0000 Uani .
C21 C 0.5558(5) 0.50205(19) 0.63525(12) 0.0521 1.0000 Uani .
C22 C 0.7144(4) 0.42939(18) 0.62413(11) 0.0419 1.0000 Uani .
H21 H 0.9576 0.1223 0.5732 0.0372 1.0000 Uiso R
H72 H 0.3497 0.0917 0.7287 0.0586 1.0000 Uiso R
H73 H 0.5134 0.0039 0.7414 0.0585 1.0000 Uiso R
H71 H 0.5504 0.1175 0.7748 0.0581 1.0000 Uiso R
H111 H 0.9896 0.2844 0.8863 0.0450 1.0000 Uiso R
H121 H 1.2197 0.3609 0.9629 0.0489 1.0000 Uiso R
H131 H 1.5501 0.4205 0.9252 0.0491 1.0000 Uiso R
H141 H 1.6404 0.4076 0.8107 0.0510 1.0000 Uiso R
H151 H 1.4102 0.3317 0.7328 0.0451 1.0000 Uiso R
H161 H 1.0054 0.3062 0.5801 0.0461 1.0000 Uiso R
H162 H 0.8993 0.2750 0.5066 0.0456 1.0000 Uiso R
H181 H 0.5114 0.3095 0.4920 0.0449 1.0000 Uiso R
H191 H 0.2458 0.4366 0.5106 0.0498 1.0000 Uiso R
H201 H 0.2726 0.5545 0.6011 0.0605 1.0000 Uiso R
H211 H 0.5645 0.5501 0.6718 0.0599 1.0000 Uiso R
H221 H 0.8345 0.4292 0.6524 0.0511 1.0000 Uiso R

loop_
_atom_site_aniso_label
_atom_site_aniso_U_11
_atom_site_aniso_U_22
_atom_site_aniso_U_33
_atom_site_aniso_U_23
_atom_site_aniso_U_13
_atom_site_aniso_U_12
O1 0.0410(9) 0.0364(8) 0.0335(7) -0.0020(6) -0.0057(7) -0.0031(7)
C2 0.0294(11) 0.0384(11) 0.0321(10) -0.0033(8) -0.0007(9) 0.0005(9)
C3 0.0280(10) 0.0299(10) 0.0321(10) 0.0002(8) -0.0027(9) 0.0033(8)
C4 0.0292(11) 0.0277(9) 0.0350(10) -0.0004(8) -0.0011(9) 0.0037(8)
C5 0.0364(12) 0.0286(10) 0.0422(12) 0.0001(9) -0.0058(10) 0.0021(9)
O6 0.0410(9) 0.0482(10) 0.0603(10) 0.0010(8) -0.0158(9) -0.0107(8)
C7 0.0391(12) 0.0398(12) 0.0426(12) 0.0034(9) 0.0075(10) 0.0024(10)
C8 0.0311(11) 0.0353(11) 0.0330(10) 0.0035(8) -0.0014(9) 0.0015(9)
C9 0.0324(11) 0.0330(10) 0.0330(10) 0.0041(8) -0.0043(10) 0.0019(9)
C10 0.0329(11) 0.0281(9) 0.0355(10) 0.0014(8) -0.0076(10) 0.0011(9)
C11 0.0388(12) 0.0399(12) 0.0351(11) 0.0017(9) -0.0018(10) -0.0024(10)
C12 0.0498(15) 0.0411(12) 0.0333(12) 0.0017(9) -0.0084(10) -0.0013(11)
C13 0.0467(14) 0.0327(11) 0.0434(12) 0.0005(10) -0.0156(11) -0.0025(10)
C14 0.0382(12) 0.0405(12) 0.0536(14) 0.0043(10) -0.0080(11) -0.0091(11)
C15 0.0395(12) 0.0385(11) 0.0370(11) 0.0001(9) -0.0001(10) -0.0030(10)
C16 0.0362(12) 0.0428(12) 0.0342(11) 0.0019(9) 0.0043(10) -0.0041(10)
C17 0.0366(12) 0.0330(10) 0.0296(10) 0.0060(8) 0.0008(10) -0.0075(9)
C18 0.0430(12) 0.0349(11) 0.0359(11) 0.0022(9) -0.0035(11) -0.0076(10)
C19 0.0390(12) 0.0377(12) 0.0527(13) 0.0137(10) -0.0036(11) -0.0040(11)
C20 0.0584(16) 0.0416(13) 0.0496(13) 0.0097(11) 0.0099(13) 0.0107(13)
C21 0.0803(19) 0.0402(12) 0.0356(12) -0.0017(10) -0.0029(14) 0.0080(13)
C22 0.0546(14) 0.0377(12) 0.0334(11) 0.0019(9) -0.0080(11) 0.0002(11)

loop_
_atom_type_symbol
_atom_type_scat_dispersion_real
_atom_type_scat_dispersion_imag
_atom_type_scat_Cromer_Mann_a1
_atom_type_scat_Cromer_Mann_b1
_atom_type_scat_Cromer_Mann_a2
_atom_type_scat_Cromer_Mann_b2
_atom_type_scat_Cromer_Mann_a3
_atom_type_scat_Cromer_Mann_b3
_atom_type_scat_Cromer_Mann_a4
_atom_type_scat_Cromer_Mann_b4
_atom_type_scat_Cromer_Mann_c
_atom_type_scat_source
C 0.0033 0.0016 2.3100 20.8439 1.0200 10.2075 1.5886 0.5687 0.8650 51.6512 0.2156 'International Tables Vol C 4.2.6.8 and 6.1.1.4'
H 0.0000 0.0000 0.4930 10.5109 0.3229 26.1257 0.1402 3.1424 0.0408 57.7998 0.0030 'International Tables Vol C 4.2.6.8 and 6.1.1.4'
O 0.0106 0.0060 3.0485 13.2771 2.2868 5.7011 1.5463 0.3239 0.8670 32.9089 0.2508 'International Tables Vol C 4.2.6.8 and 6.1.1.4'

loop_
_geom_angle_atom_site_label_1
_geom_angle_atom_site_label_2
_geom_angle_atom_site_label_3
_geom_angle
_geom_angle_publ_flag
C2 O1 C5 109.60(15) yes
O1 C2 C3 103.84(16) yes
O1 C2 C16 110.36(17) yes
C3 C2 C16 115.32(17) yes
O1 C2 H21 106.0 no
C3 C2 H21 111.3 no
C16 C2 H21 109.5 no
C2 C3 C4 109.62(18) yes
C2 C3 C8 121.89(18) yes
C4 C3 C8 128.5(2) yes
C3 C4 C5 107.64(18) yes
C3 C4 C7 129.8(2) yes
C5 C4 C7 122.59(19) yes
C4 C5 O1 109.11(18) yes
C4 C5 O6 129.4(2) yes
O1 C5 O6 121.5(2) yes
C4 C7 H72 106.8 no
C4 C7 H73 109.9 no
H72 C7 H73 106.4 no
C4 C7 H71 112.4 no
H72 C7 H71 110.2 no
H73 C7 H71 110.8 no
C3 C8 C9 176.1(2) yes
C8 C9 C10 178.1(2) yes
C9 C10 C11 120.6(2) yes
C9 C10 C15 120.04(19) yes
C11 C10 C15 119.4(2) yes
C10 C11 C12 119.9(2) yes
C10 C11 H111 122.6 no
C12 C11 H111 117.5 no
C11 C12 C13 120.6(2) yes
C11 C12 H121 119.9 no
C13 C12 H121 119.5 no
C12 C13 C14 119.7(2) yes
C12 C13 H131 121.7 no
C14 C13 H131 118.6 no
C13 C14 C15 120.4(2) yes
C13 C14 H141 120.1 no
C15 C14 H141 119.6 no
C10 C15 C14 120.1(2) yes
C10 C15 H151 119.6 no
C14 C15 H151 120.3 no
C2 C16 C17 114.94(18) yes
C2 C16 H161 107.2 no
C17 C16 H161 108.0 no
C2 C16 H162 109.0 no
C17 C16 H162 107.5 no
H161 C16 H162 110.1 no
C16 C17 C18 121.19(19) yes
C16 C17 C22 120.7(2) yes
C18 C17 C22 118.1(2) yes
C17 C18 C19 121.1(2) yes
C17 C18 H181 119.0 no
C19 C18 H181 119.9 no
C18 C19 C20 119.8(2) yes
C18 C19 H191 121.5 no
C20 C19 H191 118.7 no
C19 C20 C21 119.4(2) yes
C19 C20 H201 120.3 no
C21 C20 H201 120.3 no
C20 C21 C22 120.7(2) yes
C20 C21 H211 118.7 no
C22 C21 H211 120.6 no
C17 C22 C21 120.9(2) yes
C17 C22 H221 119.1 no
C21 C22 H221 120.0 no

loop_
_geom_bond_atom_site_label_1
_geom_bond_atom_site_label_2
_geom_bond_distance
_geom_bond_publ_flag
O1 C2 1.443(3) yes
O1 C5 1.367(3) yes
C2 C3 1.508(3) yes
C2 C16 1.523(3) yes
C2 H21 0.984 no
C3 C4 1.343(3) yes
C3 C8 1.415(3) yes
C4 C5 1.467(3) yes
C4 C7 1.486(3) yes
C5 O6 1.206(3) yes
C7 H72 0.962 no
C7 H73 0.960 no
C7 H71 0.976 no
C8 C9 1.206(3) yes
C9 C10 1.431(3) yes
C10 C11 1.399(3) yes
C10 C15 1.391(3) yes
C11 C12 1.387(3) yes
C11 H111 0.941 no
C12 C13 1.379(3) yes
C12 H121 0.954 no
C13 C14 1.390(3) yes
C13 H131 0.937 no
C14 C15 1.384(3) yes
C14 H141 0.933 no
C15 H151 0.926 no
C16 C17 1.506(3) yes
C16 H161 0.985 no
C16 H162 1.002 no
C17 C18 1.390(3) yes
C17 C22 1.394(3) yes
C18 C19 1.389(3) yes
C18 H181 0.954 no
C19 C20 1.390(4) yes
C19 H191 0.937 no
C20 C21 1.379(4) yes
C20 H201 0.941 no
C21 C22 1.378(4) yes
C21 H211 0.937 no
C22 H221 0.939 no

loop_
_geom_hbond_atom_site_label_D
_geom_hbond_atom_site_label_H
_geom_hbond_atom_site_label_A
_geom_hbond_site_symmetry_A
_geom_hbond_angle_DHA
_geom_hbond_distance_DH
_geom_hbond_distance_HA
_geom_hbond_distance_DA
_geom_hbond_publ_flag
C13 H131 O6 4_656 134 0.94 2.52 3.239(3) yes
